data_7021854
loop_
_publ_author_name
'George, Kathryn'
'Hector, Andrew L.'
'Levason, William'
'Reid, Gillian'
'Sanderson, George'
'Webster, Michael'
'Zhang, Wenjian'

_publ_section_title
;
 Hypervalent neutral O-donor ligand complexes of silicon tetrafluoride,
 comparisons with other group 14 tetrafluorides and a search for soft
 donor ligand complexes.
;
_journal_issue 7
_journal_name_full 'Dalton transactions (Cambridge, England : 2003)'
_journal_page_first 1584
_journal_page_last 1593
_journal_paper_doi 10.1039/c0dt01115k
_journal_volume 40
_journal_year 2011
_chemical_formula_moiety 'C6 H18 F4 O2 P2 Si'
_chemical_formula_structural '((C H3)3 P O)2 (Si F4)'
_chemical_formula_sum 'C6 H18 F4 O2 P2 Si'
_chemical_formula_weight 288.23
_chemical_name_systematic
;
trans-tetrafluoridobis(trimethylphosphane oxide-O)silicon(IV)
;
_space_group_IT_number 14
_space_group_name_Hall '-P 2yn'
_symmetry_cell_setting monoclinic
_symmetry_space_group_name_Hall '-P 2yn'
_symmetry_space_group_name_H-M 'P 1 21/n 1'
_atom_sites_solution_hydrogens geom
_atom_sites_solution_primary direct
_atom_sites_solution_secondary difmap
_audit_creation_date 2008-09-04
_audit_creation_method 'SHELXL-97 + hand edit'
_cell_angle_alpha 90.00
_cell_angle_beta 96.845(15)
_cell_angle_gamma 90.00
_cell_formula_units_Z 2
_cell_length_a 6.285(2)
_cell_length_b 9.560(3)
_cell_length_c 10.287(3)
_cell_measurement_reflns_used 5577
_cell_measurement_temperature 120(2)
_cell_measurement_theta_max 27.48
_cell_measurement_theta_min 2.91
_cell_volume 613.7(3)
_computing_structure_refinement 'SHELXL-97 (Sheldrick, 1997)'
_computing_structure_solution 'SHELXS-97 (Sheldrick, 1997)'
_diffrn_ambient_temperature 120(2)
_diffrn_measured_fraction_theta_full 0.980
_diffrn_measured_fraction_theta_max 0.980
_diffrn_measurement_device_type 'Bruker-Nonius 95mm CCD camera on \k-goniostat'
_diffrn_measurement_method '\f & \w scans'
_diffrn_radiation_monochromator graphite
_diffrn_radiation_source 'Bruker-Nonius FR591 rotating anode'
_diffrn_radiation_type MoK\a
_diffrn_radiation_wavelength 0.71073
_diffrn_reflns_av_R_equivalents 0.0311
_diffrn_reflns_av_sigmaI/netI 0.0361
_diffrn_reflns_limit_h_max 8
_diffrn_reflns_limit_h_min -6
_diffrn_reflns_limit_k_max 11
_diffrn_reflns_limit_k_min -12
_diffrn_reflns_limit_l_max 13
_diffrn_reflns_limit_l_min -13
_diffrn_reflns_number 4787
_diffrn_reflns_theta_full 27.51
_diffrn_reflns_theta_max 27.51
_diffrn_reflns_theta_min 5.84
_diffrn_standards_number 0
_exptl_absorpt_coefficient_mu 0.483
_exptl_absorpt_correction_T_max 1.0000
_exptl_absorpt_correction_T_min 0.8169
_exptl_absorpt_correction_type multi-scan
_exptl_absorpt_process_details 'G.M. Sheldrick, (2007). SADABS. Version 2007/2. Bruker AXS Inc.'
_exptl_crystal_colour colourless
_exptl_crystal_density_diffrn 1.560
_exptl_crystal_density_method 'not measured'
_exptl_crystal_description block
_exptl_crystal_F_000 300
_exptl_crystal_size_max 0.13
_exptl_crystal_size_mid 0.10
_exptl_crystal_size_min 0.10
_refine_diff_density_max 0.329
_refine_diff_density_min -0.320
_refine_diff_density_rms 0.064
_refine_ls_extinction_method none
_refine_ls_goodness_of_fit_ref 1.025
_refine_ls_hydrogen_treatment constr
_refine_ls_matrix_type full
_refine_ls_number_parameters 73
_refine_ls_number_reflns 1389
_refine_ls_number_restraints 0
_refine_ls_restrained_S_all 1.025
_refine_ls_R_factor_all 0.0343
_refine_ls_R_factor_gt 0.0290
_refine_ls_shift/su_max 0.001
_refine_ls_shift/su_mean 0.000
_refine_ls_structure_factor_coef Fsqd
_refine_ls_weighting_details 'w=1/[\s^2^(Fo^2^)+(0.0386P)^2^+0.2787P] where P=(Fo^2^+2Fc^2^)/3'
_refine_ls_weighting_scheme calc
_refine_ls_wR_factor_gt 0.0730
_refine_ls_wR_factor_ref 0.0774
_reflns_number_gt 1238
_reflns_number_total 1389
_reflns_threshold_expression I>2sigma(I)
_cod_data_source_file c0dt01115k.txt
_cod_data_source_block 08wz703
_cod_depositor_comments 'Adding full bibliography for 7021854--7021860.cif.'
_cod_original_sg_symbol_H-M 'P 21/n'
_cod_database_code 7021854

loop_
_symmetry_equiv_pos_as_xyz
'x, y, z'
'-x+1/2, y+1/2, -z+1/2'
'-x, -y, -z'
'x-1/2, -y-1/2, z-1/2'

loop_
_atom_site_label
_atom_site_type_symbol
_atom_site_fract_x
_atom_site_fract_y
_atom_site_fract_z
_atom_site_U_iso_or_equiv
_atom_site_adp_type
_atom_site_occupancy
_atom_site_symmetry_multiplicity
_atom_site_calc_flag
_atom_site_refinement_flags
Si1 Si 0.5000 1.0000 1.0000 0.01200(16) Uani 1 2 d S
F1 F 0.41475(15) 1.14351(9) 1.07097(8) 0.0208(2) Uani 1 1 d .
F2 F 0.35425(15) 0.89965(10) 1.08796(9) 0.0215(2) Uani 1 1 d .
P1 P 0.16403(6) 0.90985(4) 0.77648(3) 0.01322(14) Uani 1 1 d .
O1 O 0.27450(17) 1.01666(11) 0.87218(10) 0.0149(2) Uani 1 1 d .
C1 C 0.0756(3) 0.75973(16) 0.85731(15) 0.0191(3) Uani 1 1 d .
H1A H 0.1975 0.7170 0.9112 0.029 Uiso 1 1 calc R
H1B H 0.0135 0.6920 0.7920 0.029 Uiso 1 1 calc R
H1C H -0.0330 0.7875 0.9132 0.029 Uiso 1 1 calc R
C2 C 0.3310(3) 0.85596(16) 0.65632(15) 0.0179(3) Uani 1 1 d .
H2A H 0.3744 0.9381 0.6089 0.027 Uiso 1 1 calc R
H2B H 0.2514 0.7913 0.5945 0.027 Uiso 1 1 calc R
H2C H 0.4587 0.8089 0.6997 0.027 Uiso 1 1 calc R
C3 C -0.0683(3) 0.98953(17) 0.69092(16) 0.0214(3) Uani 1 1 d .
H3A H -0.1657 1.0181 0.7537 0.032 Uiso 1 1 calc R
H3B H -0.1410 0.9224 0.6287 0.032 Uiso 1 1 calc R
H3C H -0.0258 1.0718 0.6434 0.032 Uiso 1 1 calc R

loop_
_atom_site_aniso_label
_atom_site_aniso_U_11
_atom_site_aniso_U_22
_atom_site_aniso_U_33
_atom_site_aniso_U_23
_atom_site_aniso_U_13
_atom_site_aniso_U_12
Si1 0.0147(3) 0.0113(3) 0.0094(3) -0.00102(19) -0.0009(2) 0.00171(19)
F1 0.0243(5) 0.0188(5) 0.0173(4) -0.0074(4) -0.0058(4) 0.0085(4)
F2 0.0209(5) 0.0275(5) 0.0152(4) 0.0057(4) -0.0010(4) -0.0060(4)
P1 0.0148(2) 0.0140(2) 0.0103(2) -0.00133(13) -0.00039(14) -0.00035(13)
O1 0.0175(5) 0.0138(5) 0.0123(5) -0.0020(4) -0.0030(4) 0.0014(4)
C1 0.0235(8) 0.0176(7) 0.0167(7) -0.0006(6) 0.0037(6) -0.0045(6)
C2 0.0207(7) 0.0180(7) 0.0153(7) -0.0028(6) 0.0029(6) -0.0003(6)
C3 0.0176(8) 0.0262(9) 0.0189(8) -0.0021(6) -0.0040(6) 0.0019(6)

loop_
_atom_type_symbol
_atom_type_description
_atom_type_scat_dispersion_real
_atom_type_scat_dispersion_imag
_atom_type_scat_source
C C 0.0033 0.0016 'International Tables Vol C Tables 4.2.6.8 and 6.1.1.4'
H H 0.0000 0.0000 'International Tables Vol C Tables 4.2.6.8 and 6.1.1.4'
O O 0.0106 0.0060 'International Tables Vol C Tables 4.2.6.8 and 6.1.1.4'
F F 0.0171 0.0103 'International Tables Vol C Tables 4.2.6.8 and 6.1.1.4'
Si Si 0.0817 0.0704 'International Tables Vol C Tables 4.2.6.8 and 6.1.1.4'
P P 0.1023 0.0942 'International Tables Vol C Tables 4.2.6.8 and 6.1.1.4'

loop_
_geom_angle_atom_site_label_1
_geom_angle_atom_site_label_2
_geom_angle_atom_site_label_3
_geom_angle
_geom_angle_site_symmetry_1
_geom_angle_site_symmetry_3
F2 Si1 F2 180.0 . 3_677
F2 Si1 F1 89.44(5) . 3_677
F2 Si1 F1 90.56(5) 3_677 3_677
F2 Si1 F1 90.56(5) . .
F2 Si1 F1 89.44(5) 3_677 .
F1 Si1 F1 180.000(1) 3_677 .
F2 Si1 O1 89.34(5) . 3_677
F2 Si1 O1 90.66(5) 3_677 3_677
F1 Si1 O1 88.92(5) 3_677 3_677
F1 Si1 O1 91.08(5) . 3_677
F2 Si1 O1 90.66(5) . .
F2 Si1 O1 89.34(5) 3_677 .
F1 Si1 O1 91.08(5) 3_677 .
F1 Si1 O1 88.92(5) . .
O1 Si1 O1 180.0 3_677 .
O1 P1 C1 112.41(7) . .
O1 P1 C3 108.37(7) . .
C1 P1 C3 106.97(8) . .
O1 P1 C2 112.26(7) . .
C1 P1 C2 109.39(8) . .
C3 P1 C2 107.16(8) . .
P1 O1 Si1 131.44(7) . .
P1 C1 H1A 109.5 . .
P1 C1 H1B 109.5 . .
H1A C1 H1B 109.5 . .
P1 C1 H1C 109.5 . .
H1A C1 H1C 109.5 . .
H1B C1 H1C 109.5 . .
P1 C2 H2A 109.5 . .
P1 C2 H2B 109.5 . .
H2A C2 H2B 109.5 . .
P1 C2 H2C 109.5 . .
H2A C2 H2C 109.5 . .
H2B C2 H2C 109.5 . .
P1 C3 H3A 109.5 . .
P1 C3 H3B 109.5 . .
H3A C3 H3B 109.5 . .
P1 C3 H3C 109.5 . .
H3A C3 H3C 109.5 . .
H3B C3 H3C 109.5 . .

loop_
_geom_bond_atom_site_label_1
_geom_bond_atom_site_label_2
_geom_bond_distance
_geom_bond_site_symmetry_2
Si1 F2 1.6660(9) .
Si1 F2 1.6660(9) 3_677
Si1 F1 1.6719(9) 3_677
Si1 F1 1.6719(9) .
Si1 O1 1.8218(11) 3_677
Si1 O1 1.8218(11) .
P1 O1 1.5267(11) .
P1 C1 1.7805(16) .
P1 C3 1.7835(17) .
P1 C2 1.7898(15) .
C1 H1A 0.9800 .
C1 H1B 0.9800 .
C1 H1C 0.9800 .
C2 H2A 0.9800 .
C2 H2B 0.9800 .
C2 H2C 0.9800 .
C3 H3A 0.9800 .
C3 H3B 0.9800 .
C3 H3C 0.9800 .
